data_4514500
loop_
_publ_author_name
'Xing, Kai'
'Fan, Ruiqing'
'Gai, Shuang'
'Zheng, Xubin'
'Wang, Ping'
'Yang, Yulin'

_publ_section_title
;
 Europium-Functionalized Flexible Luminescent Zeolite-like Supramolecular
 Assembly for Ratiometric Anthrax Biomarker Determination.
;
_journal_issue 39
_journal_name_full 'ACS applied materials &amp; interfaces'
_journal_page_first 36081
_journal_page_last 36089
_journal_paper_doi 10.1021/acsami.9b11650
_journal_volume 11
_journal_year 2019
_chemical_formula_sum 'C34 H32 Cd2 N8 O10'
_chemical_formula_weight 937.50
_space_group_IT_number 2
_space_group_name_Hall '-P 1'
_space_group_name_H-M_alt 'P -1'
_symmetry_cell_setting triclinic
_symmetry_space_group_name_Hall '-P 1'
_symmetry_space_group_name_H-M 'P -1'
_atom_sites_solution_hydrogens geom
_atom_sites_solution_primary direct
_atom_sites_solution_secondary difmap
_audit_creation_method SHELXL-97
_cell_angle_alpha 97.619(2)
_cell_angle_beta 100.389(2)
_cell_angle_gamma 108.692(2)
_cell_formula_units_Z 1
_cell_length_a 7.9887(15)
_cell_length_b 8.5278(16)
_cell_length_c 15.021(3)
_cell_measurement_reflns_used 2881
_cell_measurement_temperature 296(2)
_cell_measurement_theta_max 25.40
_cell_measurement_theta_min 2.58
_cell_volume 933.3(3)
_computing_cell_refinement 'Bruker SMART'
_computing_data_collection 'Bruker SMART'
_computing_data_reduction 'Bruker SAINT'
_computing_molecular_graphics 'Bruker SHELXTL'
_computing_publication_material 'Bruker SHELXTL'
_computing_structure_refinement 'SHELXL-97 (Sheldrick, 1997)'
_computing_structure_solution 'SHELXS-97 (Sheldrick, 1990)'
_diffrn_ambient_temperature 296(2)
_diffrn_detector_area_resol_mean 0
_diffrn_measured_fraction_theta_full 0.997
_diffrn_measured_fraction_theta_max 0.997
_diffrn_measurement_device_type 'CCD area detector'
_diffrn_measurement_method 'phi and omega scans'
_diffrn_radiation_monochromator graphite
_diffrn_radiation_source 'fine-focus sealed tube'
_diffrn_radiation_type MoK\a
_diffrn_radiation_wavelength 0.71073
_diffrn_reflns_av_R_equivalents 0.0228
_diffrn_reflns_av_sigmaI/netI 0.0372
_diffrn_reflns_limit_h_max 9
_diffrn_reflns_limit_h_min -9
_diffrn_reflns_limit_k_max 10
_diffrn_reflns_limit_k_min -10
_diffrn_reflns_limit_l_max 17
_diffrn_reflns_limit_l_min -17
_diffrn_reflns_number 6532
_diffrn_reflns_theta_full 25.00
_diffrn_reflns_theta_max 25.00
_diffrn_reflns_theta_min 1.41
_diffrn_standards_decay_% 0
_diffrn_standards_interval_count 0
_diffrn_standards_interval_time 0
_diffrn_standards_number 0
_exptl_absorpt_coefficient_mu 1.206
_exptl_absorpt_correction_T_max 0.7945
_exptl_absorpt_correction_T_min 0.7063
_exptl_absorpt_correction_type none
_exptl_crystal_colour colorless
_exptl_crystal_density_diffrn 1.668
_exptl_crystal_density_method 'not measured'
_exptl_crystal_description block
_exptl_crystal_F_000 468
_exptl_crystal_size_max 0.31
_exptl_crystal_size_mid 0.22
_exptl_crystal_size_min 0.20
_refine_diff_density_max 0.890
_refine_diff_density_min -0.618
_refine_diff_density_rms 0.111
_refine_ls_extinction_method none
_refine_ls_goodness_of_fit_ref 1.092
_refine_ls_hydrogen_treatment mixed
_refine_ls_matrix_type full
_refine_ls_number_parameters 234
_refine_ls_number_reflns 3286
_refine_ls_number_restraints 0
_refine_ls_restrained_S_all 1.092
_refine_ls_R_factor_all 0.0438
_refine_ls_R_factor_gt 0.0363
_refine_ls_shift/su_max 0.001
_refine_ls_shift/su_mean 0.000
_refine_ls_structure_factor_coef Fsqd
_refine_ls_weighting_details 'calc w=1/[\s^2^(Fo^2^)+(0.0682P)^2^+0.0000P] where P=(Fo^2^+2Fc^2^)/3'
_refine_ls_weighting_scheme calc
_refine_ls_wR_factor_gt 0.0964
_refine_ls_wR_factor_ref 0.1067
_reflns_number_gt 2887
_reflns_number_total 3286
_reflns_threshold_expression >2sigma(I)
_cod_data_source_file am9b11650_si_002.cif
_cod_data_source_block 1
_cod_depositor_comments
;
The following automatic conversions were performed:

'_symmetry_cell_setting' value 'Triclinic' changed to 'triclinic'
according to
/home/data/users/saulius/crontab/automatic-downloads/current/ACS/lib/dictionaries/cif_core.dic
dictionary named 'cif_core.dic' version 2.4.2 from 2011-04-26.

Automatic conversion script
Id: cif_fix_values 4973 2017-02-22 13:04:09Z antanas 
;
_cod_original_sg_symbol_H-M P-1
_cod_database_code 4514500

loop_
_symmetry_equiv_pos_as_xyz
'x, y, z'
'-x, -y, -z'

loop_
_atom_site_label
_atom_site_type_symbol
_atom_site_fract_x
_atom_site_fract_y
_atom_site_fract_z
_atom_site_U_iso_or_equiv
_atom_site_adp_type
_atom_site_occupancy
_atom_site_symmetry_multiplicity
_atom_site_calc_flag
_atom_site_refinement_flags
Cd1 Cd 0.24297(4) -0.35348(4) 0.19403(2) 0.03070(14) Uani 1 1 d .
O1 O 0.3255(5) -0.1108(5) 0.3022(2) 0.0493(9) Uani 1 1 d .
O2 O 0.1589(5) -0.3367(5) 0.3430(3) 0.0550(10) Uani 1 1 d .
O3 O 0.2565(4) -0.4378(4) 0.0372(2) 0.0451(8) Uani 1 1 d .
O4 O 0.4433(5) -0.1899(4) 0.1135(2) 0.0512(9) Uani 1 1 d .
O5 O -0.0432(4) -0.3477(4) 0.1267(2) 0.0425(8) Uani 1 1 d .
H5A H -0.1092 -0.3616 0.1656 0.064 Uiso 1 1 d R
H5C H -0.0931 -0.4269 0.0792 0.064 Uiso 1 1 d R
N1 N 0.8899(5) 0.6527(4) 0.8179(3) 0.0339(8) Uani 1 1 d .
N2 N 1.0161(6) 1.0032(5) 0.8529(4) 0.0563(12) Uani 1 1 d .
N3 N 0.5302(4) 0.4692(4) 0.7538(2) 0.0296(8) Uani 1 1 d .
N4 N 0.3486(5) 0.4098(5) 0.7159(2) 0.0349(9) Uani 1 1 d .
C1 C 1.0655(6) 0.7451(6) 0.8512(4) 0.0480(13) Uani 1 1 d .
H1B H 1.1482 0.6907 0.8642 0.058 Uiso 1 1 calc R
C2 C 1.1280(7) 0.9193(7) 0.8669(4) 0.0534(14) Uani 1 1 d .
H2B H 1.2523 0.9791 0.8878 0.064 Uiso 1 1 calc R
C3 C 0.8422(7) 0.9123(6) 0.8192(4) 0.0464(12) Uani 1 1 d .
H3B H 0.7597 0.9678 0.8086 0.056 Uiso 1 1 calc R
C4 C 0.7780(6) 0.7367(6) 0.7989(3) 0.0314(9) Uani 1 1 d .
C5 C 0.5836(5) 0.6341(5) 0.7574(3) 0.0300(9) Uani 1 1 d .
C6 C 0.4384(6) 0.6823(7) 0.7209(3) 0.0406(11) Uani 1 1 d .
H6A H 0.4413 0.7902 0.7150 0.049 Uiso 1 1 calc R
C7 C 0.2902(6) 0.5344(6) 0.6958(3) 0.0392(11) Uani 1 1 d .
H7A H 0.1712 0.5231 0.6696 0.047 Uiso 1 1 calc R
C8 C 0.2461(6) 0.2308(6) 0.6995(3) 0.0381(11) Uani 1 1 d .
H8A H 0.1202 0.2157 0.6986 0.046 Uiso 1 1 calc R
H8B H 0.2918 0.1862 0.7509 0.046 Uiso 1 1 calc R
C9 C 0.2521(5) 0.1277(6) 0.6109(3) 0.0346(10) Uani 1 1 d .
C10 C 0.1683(7) -0.0449(7) 0.5930(3) 0.0448(12) Uani 1 1 d .
H10A H 0.1121 -0.0953 0.6364 0.054 Uiso 1 1 calc R
C11 C 0.1653(7) -0.1453(6) 0.5126(3) 0.0449(12) Uani 1 1 d .
H11A H 0.1075 -0.2619 0.5021 0.054 Uiso 1 1 calc R
C12 C 0.2479(6) -0.0732(6) 0.4475(3) 0.0366(11) Uani 1 1 d .
C13 C 0.3325(7) 0.1006(7) 0.4649(3) 0.0420(11) Uani 1 1 d .
H13A H 0.3899 0.1508 0.4219 0.050 Uiso 1 1 calc R
C14 C 0.3330(6) 0.2016(6) 0.5462(3) 0.0419(12) Uani 1 1 d .
H14A H 0.3880 0.3185 0.5565 0.050 Uiso 1 1 calc R
C15 C 0.2444(6) -0.1814(7) 0.3590(3) 0.0412(12) Uani 1 1 d .
C16 C 0.3898(6) -0.3046(6) 0.0443(3) 0.0377(11) Uiso 1 1 d .
C17 C 0.4888(7) -0.2874(7) -0.0322(4) 0.0547(14) Uiso 1 1 d .
H17A H 0.4289 -0.2438 -0.0789 0.082 Uiso 1 1 calc R
H17B H 0.4887 -0.3962 -0.0589 0.082 Uiso 1 1 calc R
H17C H 0.6120 -0.2113 -0.0076 0.082 Uiso 1 1 calc R

loop_
_atom_site_aniso_label
_atom_site_aniso_U_11
_atom_site_aniso_U_22
_atom_site_aniso_U_33
_atom_site_aniso_U_23
_atom_site_aniso_U_13
_atom_site_aniso_U_12
Cd1 0.0315(2) 0.0210(2) 0.0353(2) 0.00066(13) 0.00712(14) 0.00592(14)
O1 0.068(2) 0.045(2) 0.0343(19) -0.0010(16) 0.0120(17) 0.0231(18)
O2 0.048(2) 0.049(2) 0.054(2) -0.0152(18) 0.0119(17) 0.0087(18)
O3 0.0425(18) 0.041(2) 0.0398(19) -0.0009(15) 0.0056(15) 0.0042(16)
O4 0.054(2) 0.042(2) 0.043(2) -0.0012(16) 0.0151(17) -0.0012(17)
O5 0.0391(18) 0.0347(19) 0.0458(19) -0.0056(15) 0.0015(15) 0.0126(15)
N1 0.0264(18) 0.026(2) 0.046(2) 0.0073(17) 0.0068(16) 0.0054(15)
N2 0.044(2) 0.029(2) 0.085(4) 0.014(2) 0.004(2) 0.004(2)
N3 0.0242(17) 0.029(2) 0.0294(19) -0.0010(15) 0.0051(14) 0.0039(15)
N4 0.0278(18) 0.038(2) 0.032(2) -0.0028(17) 0.0041(15) 0.0083(17)
C1 0.030(2) 0.033(3) 0.071(4) 0.008(2) -0.002(2) 0.007(2)
C2 0.036(3) 0.034(3) 0.075(4) 0.012(3) 0.001(3) -0.002(2)
C3 0.041(3) 0.025(2) 0.072(4) 0.012(2) 0.008(2) 0.012(2)
C4 0.033(2) 0.029(2) 0.032(2) 0.0084(18) 0.0122(18) 0.0068(19)
C5 0.028(2) 0.028(2) 0.030(2) 0.0015(18) 0.0064(17) 0.0061(18)
C6 0.038(3) 0.043(3) 0.043(3) 0.009(2) 0.007(2) 0.020(2)
C7 0.031(2) 0.050(3) 0.038(3) 0.006(2) 0.0071(19) 0.018(2)
C8 0.025(2) 0.037(3) 0.036(3) -0.007(2) 0.0075(19) -0.0034(19)
C9 0.023(2) 0.043(3) 0.031(2) -0.003(2) 0.0033(18) 0.008(2)
C10 0.045(3) 0.045(3) 0.038(3) 0.003(2) 0.016(2) 0.008(2)
C11 0.047(3) 0.030(3) 0.047(3) -0.002(2) 0.007(2) 0.006(2)
C12 0.026(2) 0.048(3) 0.031(2) -0.002(2) 0.0000(18) 0.014(2)
C13 0.042(3) 0.044(3) 0.032(2) -0.002(2) 0.009(2) 0.009(2)
C14 0.041(3) 0.039(3) 0.037(3) -0.003(2) 0.010(2) 0.006(2)
C15 0.033(2) 0.049(3) 0.038(3) -0.005(2) -0.004(2) 0.023(2)

loop_
_atom_type_symbol
_atom_type_description
_atom_type_scat_dispersion_real
_atom_type_scat_dispersion_imag
_atom_type_scat_source
C C 0.0033 0.0016 'International Tables Vol C Tables 4.2.6.8 and 6.1.1.4'
H H 0.0000 0.0000 'International Tables Vol C Tables 4.2.6.8 and 6.1.1.4'
Cd Cd -0.8075 1.2024 'International Tables Vol C Tables 4.2.6.8 and 6.1.1.4'
N N 0.0061 0.0033 'International Tables Vol C Tables 4.2.6.8 and 6.1.1.4'
O O 0.0106 0.0060 'International Tables Vol C Tables 4.2.6.8 and 6.1.1.4'

loop_
_geom_angle_atom_site_label_1
_geom_angle_atom_site_label_2
_geom_angle_atom_site_label_3
_geom_angle
_geom_angle_site_symmetry_1
_geom_angle_site_symmetry_3
O1 Cd1 O5 95.21(12) . .
O1 Cd1 O4 86.55(13) . .
O5 Cd1 O4 104.29(13) . .
O1 Cd1 N3 102.65(12) . 2_656
O5 Cd1 N3 158.60(12) . 2_656
O4 Cd1 N3 88.63(12) . 2_656
O1 Cd1 N1 138.53(13) . 2_656
O5 Cd1 N1 89.79(12) . 2_656
O4 Cd1 N1 131.88(12) . 2_656
N3 Cd1 N1 69.02(12) 2_656 2_656
O1 Cd1 O3 138.66(13) . .
O5 Cd1 O3 84.51(11) . .
O4 Cd1 O3 54.04(11) . .
N3 Cd1 O3 89.67(12) 2_656 .
N1 Cd1 O3 82.78(12) 2_656 .
O1 Cd1 O2 55.19(12) . .
O5 Cd1 O2 88.00(12) . .
O4 Cd1 O2 141.02(12) . .
N3 Cd1 O2 92.54(12) 2_656 .
N1 Cd1 O2 83.98(13) 2_656 .
O3 Cd1 O2 164.80(12) . .
O1 Cd1 C15 27.74(15) . .
O5 Cd1 C15 91.64(12) . .
O4 Cd1 C15 114.03(14) . .
N3 Cd1 C15 98.67(12) 2_656 .
N1 Cd1 C15 111.20(15) 2_656 .
O3 Cd1 C15 165.54(15) . .
O2 Cd1 C15 27.45(15) . .
O1 Cd1 C16 112.93(14) . .
O5 Cd1 C16 96.64(13) . .
O4 Cd1 C16 26.76(13) . .
N3 Cd1 C16 87.26(13) 2_656 .
N1 Cd1 C16 107.28(14) 2_656 .
O3 Cd1 C16 27.39(13) . .
O2 Cd1 C16 167.76(13) . .
C15 Cd1 C16 140.62(16) . .
C15 O1 Cd1 95.1(3) . .
C15 O2 Cd1 87.7(3) . .
C16 O3 Cd1 91.3(3) . .
C16 O4 Cd1 92.8(3) . .
Cd1 O5 H5A 109.1 . .
Cd1 O5 H5C 109.3 . .
H5A O5 H5C 109.5 . .
C1 N1 C4 116.6(4) . .
C1 N1 Cd1 125.3(3) . 2_656
C4 N1 Cd1 117.7(3) . 2_656
C3 N2 C2 116.7(4) . .
C5 N3 N4 105.2(3) . .
C5 N3 Cd1 117.7(3) . 2_656
N4 N3 Cd1 137.0(3) . 2_656
C7 N4 N3 111.4(4) . .
C7 N4 C8 128.6(4) . .
N3 N4 C8 120.0(4) . .
N1 C1 C2 121.8(5) . .
N1 C1 H1B 119.1 . .
C2 C1 H1B 119.1 . .
N2 C2 C1 121.7(5) . .
N2 C2 H2B 119.2 . .
C1 C2 H2B 119.2 . .
N2 C3 C4 122.3(4) . .
N2 C3 H3B 118.9 . .
C4 C3 H3B 118.9 . .
N1 C4 C3 120.7(4) . .
N1 C4 C5 116.9(4) . .
C3 C4 C5 122.4(4) . .
N3 C5 C6 111.4(4) . .
N3 C5 C4 118.0(4) . .
C6 C5 C4 130.6(4) . .
C7 C6 C5 104.6(4) . .
C7 C6 H6A 127.7 . .
C5 C6 H6A 127.7 . .
N4 C7 C6 107.5(4) . .
N4 C7 H7A 126.3 . .
C6 C7 H7A 126.3 . .
N4 C8 C9 115.3(4) . .
N4 C8 H8A 108.5 . .
C9 C8 H8A 108.5 . .
N4 C8 H8B 108.5 . .
C9 C8 H8B 108.5 . .
H8A C8 H8B 107.5 . .
C10 C9 C14 118.9(4) . .
C10 C9 C8 118.9(4) . .
C14 C9 C8 122.1(4) . .
C9 C10 C11 121.7(5) . .
C9 C10 H10A 119.2 . .
C11 C10 H10A 119.2 . .
C10 C11 C12 120.1(5) . .
C10 C11 H11A 120.0 . .
C12 C11 H11A 120.0 . .
C13 C12 C11 118.6(4) . .
C13 C12 C15 120.8(5) . .
C11 C12 C15 120.6(5) . .
C12 C13 C14 120.9(5) . .
C12 C13 H13A 119.5 . .
C14 C13 H13A 119.5 . .
C9 C14 C13 119.8(5) . .
C9 C14 H14A 120.1 . .
C13 C14 H14A 120.1 . .
O2 C15 O1 122.0(5) . .
O2 C15 C12 119.3(5) . .
O1 C15 C12 118.6(5) . .
O2 C15 Cd1 64.8(3) . .
O1 C15 Cd1 57.2(2) . .
C12 C15 Cd1 175.4(4) . .
O4 C16 O3 121.4(4) . .
O4 C16 C17 119.4(5) . .
O3 C16 C17 119.2(4) . .
O4 C16 Cd1 60.4(3) . .
O3 C16 Cd1 61.3(2) . .
C17 C16 Cd1 172.3(3) . .
C16 C17 H17A 109.5 . .
C16 C17 H17B 109.5 . .
H17A C17 H17B 109.5 . .
C16 C17 H17C 109.5 . .
H17A C17 H17C 109.5 . .
H17B C17 H17C 109.5 . .

loop_
_geom_bond_atom_site_label_1
_geom_bond_atom_site_label_2
_geom_bond_distance
_geom_bond_site_symmetry_2
Cd1 O1 2.281(3) .
Cd1 O5 2.346(3) .
Cd1 O4 2.384(3) .
Cd1 N3 2.390(4) 2_656
Cd1 N1 2.396(4) 2_656
Cd1 O3 2.402(3) .
Cd1 O2 2.448(4) .
Cd1 C15 2.703(5) .
Cd1 C16 2.738(5) .
O1 C15 1.263(7) .
O2 C15 1.247(6) .
O3 C16 1.260(6) .
O4 C16 1.234(6) .
O5 H5A 0.8499 .
O5 H5C 0.8500 .
N1 C1 1.331(6) .
N1 C4 1.329(6) .
N1 Cd1 2.396(4) 2_656
N2 C3 1.319(7) .
N2 C2 1.318(7) .
N3 C5 1.323(5) .
N3 N4 1.356(5) .
N3 Cd1 2.390(4) 2_656
N4 C7 1.338(6) .
N4 C8 1.445(6) .
C1 C2 1.379(7) .
C1 H1B 0.9300 .
C2 H2B 0.9300 .
C3 C4 1.389(6) .
C3 H3B 0.9300 .
C4 C5 1.484(6) .
C5 C6 1.396(6) .
C6 C7 1.374(7) .
C6 H6A 0.9300 .
C7 H7A 0.9300 .
C8 C9 1.511(6) .
C8 H8A 0.9700 .
C8 H8B 0.9700 .
C9 C10 1.373(7) .
C9 C14 1.374(7) .
C10 C11 1.377(6) .
C10 H10A 0.9300 .
C11 C12 1.379(7) .
C11 H11A 0.9300 .
C12 C13 1.383(7) .
C12 C15 1.505(6) .
C13 C14 1.396(6) .
C13 H13A 0.9300 .
C14 H14A 0.9300 .
C16 C17 1.505(7) .
C17 H17A 0.9600 .
C17 H17B 0.9600 .
C17 H17C 0.9600 .
